data_7063090
loop_
_publ_author_name
'Mou, Chengli'
'Liang, Guangping'
'Liang, Peiyao'
'Chen, Siyi'
'Wu, Chong'
'Teng, Shenghan'
'Wang, Shoulei'

_publ_section_title
;
 Highly enantioselective allylic amination reaction through aerobic
 oxidative organo--organo dual catalytic system
;
_journal_issue 14
_journal_name_full 'New Journal of Chemistry'
_journal_page_first 6076
_journal_page_last 6080
_journal_paper_doi 10.1039/D4NJ00478G
_journal_volume 48
_journal_year 2024
_chemical_absolute_configuration ad
_chemical_formula_sum 'C25 H20 Br N O4'
_chemical_formula_weight 478.33
_space_group_crystal_system tetragonal
_space_group_IT_number 92
_space_group_name_Hall 'P 4abw 2nw'
_space_group_name_H-M_alt 'P 41 21 2'
_atom_sites_solution_hydrogens geom
_atom_sites_solution_primary dual
_audit_update_record
;
2023-08-08 deposited with the CCDC.	2024-03-18 downloaded from the CCDC.
;
_cell_angle_alpha 90
_cell_angle_beta 90
_cell_angle_gamma 90
_cell_formula_units_Z 8
_cell_length_a 11.7769(4)
_cell_length_b 11.7769(4)
_cell_length_c 31.359(2)
_cell_measurement_reflns_used 8371
_cell_measurement_temperature 100.(2)
_cell_measurement_theta_max 28.1789
_cell_measurement_theta_min 2.4458
_cell_volume 4349.3(3)
_computing_cell_refinement 'SAINT V8.40B (Bruker AXS LLC, 2019)'
_computing_data_collection 'APEX4 (Ver 2021.4-0, Bruker AXS Inc., 2021)'
_computing_data_reduction 'SAINT V8.40B (Bruker AXS LLC, 2019)'
_computing_publication_material 'APEX4 (Ver 2021.4-0, Bruker AXS Inc., 2021)'
_computing_structure_refinement 'SHELXL-2018/3 (Sheldrick, 2018)'
_computing_structure_solution 'XT, VERSION 2018/2'
_diffrn_ambient_temperature 100.(2)
_diffrn_detector_area_resol_mean 8.3333
_diffrn_measured_fraction_theta_full 0.999
_diffrn_measured_fraction_theta_max 0.999
_diffrn_measurement_device 'APEX II CCD'
_diffrn_measurement_device_type 'CCD area detector'
_diffrn_measurement_method 'phi and omega scans'
_diffrn_radiation_monochromator graphite
_diffrn_radiation_probe x-ray
_diffrn_radiation_type MoK\a
_diffrn_radiation_wavelength 0.71073
_diffrn_reflns_av_R_equivalents 0.1183
_diffrn_reflns_av_unetI/netI 0.1067
_diffrn_reflns_limit_h_max 17
_diffrn_reflns_limit_h_min -12
_diffrn_reflns_limit_k_max 9
_diffrn_reflns_limit_k_min -17
_diffrn_reflns_limit_l_max 45
_diffrn_reflns_limit_l_min -40
_diffrn_reflns_number 45451
_diffrn_reflns_theta_full 25.24
_diffrn_reflns_theta_max 31.02
_diffrn_reflns_theta_min 1.85
_diffrn_source 'fine-focus sealed tube'
_diffrn_source_current 30.0
_diffrn_source_power 1.50
_diffrn_source_type 'Bruker X8APEX'
_diffrn_source_voltage 50
_exptl_absorpt_coefficient_mu 1.922
_exptl_absorpt_correction_T_max 0.61
_exptl_absorpt_correction_T_min 0.45
_exptl_absorpt_correction_type multi-scan
_exptl_absorpt_process_details
;
Krause, L., Herbst-Irmer, R., Sheldrick, G. M., Stalke, D. (2015).
"Comparison of silver and molybdenum microfocus X-ray sources for
single-crystal structure determination"
J. Appl. Cryst. 48, 3-10.
doi:10.1107/S1600576714022985
;
_exptl_crystal_colour colourless
_exptl_crystal_density_diffrn 1.461
_exptl_crystal_density_method 'not measured'
_exptl_crystal_description block
_exptl_crystal_F_000 1952
_exptl_crystal_size_max 0.420
_exptl_crystal_size_mid 0.400
_exptl_crystal_size_min 0.280
_refine_diff_density_max 0.501
_refine_diff_density_min -0.578
_refine_ls_abs_structure_details
;

Flack x determined using 1300 quotients [(I+)-(I-)]/[(I+)+(I-)]
(Parsons, Flack and Wagner, Acta Cryst. B69 (2013) 249-259).
;
_refine_ls_abs_structure_Flack 0.015(7)
_refine_ls_extinction_method none
_refine_ls_goodness_of_fit_ref 1.006
_refine_ls_hydrogen_treatment constr
_refine_ls_matrix_type full
_refine_ls_number_parameters 281
_refine_ls_number_reflns 6940
_refine_ls_number_restraints 0
_refine_ls_restrained_S_all 1.006
_refine_ls_R_factor_all 0.1108
_refine_ls_R_factor_gt 0.0506
_refine_ls_shift/su_max 0.000
_refine_ls_shift/su_mean 0.000
_refine_ls_structure_factor_coef Fsqd
_refine_ls_weighting_details 'w=1/[\s^2^(Fo^2^)+(0.0227P)^2^] where P=(Fo^2^+2Fc^2^)/3'
_refine_ls_weighting_scheme calc
_refine_ls_wR_factor_gt 0.0740
_refine_ls_wR_factor_ref 0.0867
_reflns_Friedel_coverage 0.723
_reflns_Friedel_fraction_full 0.999
_reflns_Friedel_fraction_max 0.999
_reflns_number_gt 4337
_reflns_number_total 6940
_reflns_threshold_expression 'I > 2\s(I)'
_cod_data_source_file d4nj00478g2.cif
_cod_data_source_block cyg399
_cod_depositor_comments
;
The following automatic conversions were performed:

data item '_diffrn_radiation_probe' value 'X-ray' was changed to
'x-ray' in accordance with the
/home/data/users/saulius/crontab/automatic-downloads/rss-feeds/RSC/lib/dictionaries/cif_core.dic
dictionary named 'cif_core.dic' version 2.4.2 last updated on
2011-04-26.

data item '_exptl_absorpt_correction_type' value 'Multi-Scan' was
changed to 'multi-scan' in accordance with the
/home/data/users/saulius/crontab/automatic-downloads/rss-feeds/RSC/lib/dictionaries/cif_core.dic
dictionary named 'cif_core.dic' version 2.4.2 last updated on
2011-04-26.

Automatic conversion script
Id: cif_fix_values 8170 2020-07-09 18:12:32Z antanas 

 Adding full bibliography for 7063090.cif.
;
_cod_original_cell_volume 4349.3(4)
_cod_database_code 7063090

loop_
_space_group_symop_operation_xyz
'x, y, z'
'-x, -y, z+1/2'
'-y+1/2, x+1/2, z+1/4'
'y+1/2, -x+1/2, z+3/4'
'-x+1/2, y+1/2, -z+1/4'
'x+1/2, -y+1/2, -z+3/4'
'y, x, -z'
'-y, -x, -z+1/2'

loop_
_atom_site_type_symbol
_atom_site_label
_atom_site_fract_x
_atom_site_fract_y
_atom_site_fract_z
_atom_site_U_iso_or_equiv
_atom_site_adp_type
_atom_site_calc_flag
_atom_site_refinement_flags_adp
_atom_site_refinement_flags_occupancy
_atom_site_refinement_flags_posn
_atom_site_occupancy
_atom_site_disorder_assembly
_atom_site_disorder_group
Br Br1 0.42152(4) 0.16071(3) 0.49990(2) 0.03569(13) Uani d . . . 1 . .
O O2 0.4256(2) 0.3446(2) 0.73294(8) 0.0223(6) Uani d . . . 1 . .
O O3 0.5860(2) 0.3360(2) 0.69418(8) 0.0256(6) Uani d . . . 1 . .
O O4 0.3190(2) 0.6205(2) 0.60439(8) 0.0240(7) Uani d . . . 1 . .
O O5 0.6644(2) 0.6827(2) 0.66099(8) 0.0254(6) Uani d . . . 1 . .
N N1 0.5031(2) 0.6337(2) 0.62610(9) 0.0147(7) Uani d . . . 1 . .
C C20 0.5553(3) 0.8350(3) 0.63441(10) 0.0140(7) Uani d . . . 1 . .
C C5 0.5166(3) 0.5143(3) 0.64094(10) 0.0148(7) Uani d . . . 1 . .
H H5 0.599376 0.504351 0.647045 0.018000 Uiso calc U . R 1 . .
C C12 0.4119(3) 0.6605(3) 0.59771(11) 0.0168(8) Uani d . . . 1 . .
C C25 0.4505(3) 0.8817(3) 0.64481(11) 0.0159(8) Uani d . . . 1 . .
H H25 0.390356 0.834008 0.654106 0.019000 Uiso calc U . R 1 . .
C C13 0.4381(3) 0.7276(3) 0.55895(11) 0.0152(8) Uani d . . . 1 . .
C C3 0.4558(3) 0.4886(3) 0.68210(11) 0.0169(8) Uani d . . . 1 . .
C C9 0.4472(3) 0.2731(3) 0.54214(12) 0.0203(8) Uani d . . . 1 . .
C C7 0.3899(3) 0.3667(3) 0.60573(11) 0.0180(8) Uani d . . . 1 . .
H H7 0.335430 0.377731 0.627683 0.022000 Uiso calc U . R 1 . .
C C19 0.5805(3) 0.7129(3) 0.64116(11) 0.0165(8) Uani d . . . 1 . .
C C21 0.6425(3) 0.9057(3) 0.62083(10) 0.0191(8) Uani d . . . 1 . .
H H21 0.714921 0.874703 0.614314 0.023000 Uiso calc U . R 1 . .
C C6 0.4884(3) 0.4303(3) 0.60572(11) 0.0159(8) Uani d . . . 1 . .
C C18 0.5455(3) 0.7307(3) 0.54089(11) 0.0181(8) Uani d . . . 1 . .
H H18 0.606579 0.692056 0.554311 0.022000 Uiso calc U . R 1 . .
C C16 0.4752(3) 0.8472(3) 0.48434(11) 0.0241(9) Uani d . . . 1 . .
H H16 0.488246 0.889378 0.458999 0.029000 Uiso calc U . R 1 . .
C C10 0.5453(3) 0.3362(3) 0.54068(12) 0.0258(9) Uani d . . . 1 . .
H H10 0.597945 0.326232 0.518039 0.031000 Uiso calc U . R 1 . .
C C24 0.4337(3) 0.9980(3) 0.64163(11) 0.0231(9) Uani d . . . 1 . .
H H24 0.362456 1.030116 0.649096 0.028000 Uiso calc U . R 1 . .
C C14 0.3492(3) 0.7844(3) 0.53932(11) 0.0192(8) Uani d . . . 1 . .
H H14 0.275567 0.782543 0.551679 0.023000 Uiso calc U . R 1 . .
C C17 0.5640(3) 0.7898(3) 0.50347(12) 0.0211(8) Uani d . . . 1 . .
H H17 0.637406 0.790954 0.490935 0.025000 Uiso calc U . R 1 . .
C C23 0.5208(4) 1.0671(3) 0.62758(12) 0.0246(9) Uani d . . . 1 . .
H H23 0.509384 1.146738 0.625358 0.030000 Uiso calc U . R 1 . .
C C8 0.3696(3) 0.2872(3) 0.57424(13) 0.0233(9) Uani d . . . 1 . .
H H8 0.302342 0.242690 0.574849 0.028000 Uiso calc U . R 1 . .
C C2 0.4975(3) 0.3828(3) 0.70319(12) 0.0185(8) Uani d . . . 1 . .
C C11 0.5663(3) 0.4144(3) 0.57273(11) 0.0239(8) Uani d . . . 1 . .
H H11 0.634395 0.457688 0.572227 0.029000 Uiso calc U . R 1 . .
C C15 0.3671(3) 0.8436(3) 0.50187(13) 0.0247(8) Uani d . . . 1 . .
H H15 0.305875 0.881524 0.488235 0.030000 Uiso calc U . R 1 . .
C C22 0.6243(3) 1.0207(3) 0.61679(12) 0.0248(10) Uani d . . . 1 . .
H H22 0.683406 1.068241 0.606500 0.030000 Uiso calc U . R 1 . .
C C4 0.3756(3) 0.5510(3) 0.69934(13) 0.0283(10) Uani d . . . 1 . .
H H4A 0.342878 0.529188 0.725786 0.034000 Uiso calc U . R 1 . .
H H4B 0.350399 0.617983 0.685373 0.034000 Uiso calc U . R 1 . .
C C1 0.4583(3) 0.2412(3) 0.75443(13) 0.0283(10) Uani d . . . 1 . .
H H1A 0.469337 0.180756 0.733354 0.043000 Uiso calc U . R 1 . .
H H1B 0.398482 0.218920 0.774473 0.043000 Uiso calc U . R 1 . .
H H1C 0.529296 0.253759 0.770037 0.043000 Uiso calc U . R 1 . .

loop_
_atom_site_aniso_label
_atom_site_aniso_U_11
_atom_site_aniso_U_22
_atom_site_aniso_U_33
_atom_site_aniso_U_12
_atom_site_aniso_U_13
_atom_site_aniso_U_23
Br1 0.0398(3) 0.0327(2) 0.0346(2) 0.0034(2) -0.0052(2) -0.0172(2)
O2 0.0247(14) 0.0222(13) 0.0201(13) 0.0064(12) 0.0048(12) 0.0093(12)
O3 0.0235(15) 0.0258(14) 0.0274(15) 0.0071(13) 0.0044(12) 0.0057(13)
O4 0.0135(14) 0.0276(15) 0.0308(16) -0.0065(11) -0.0018(12) 0.0078(12)
O5 0.0206(14) 0.0218(15) 0.0338(15) 0.0054(12) -0.0107(13) -0.0039(12)
N1 0.0136(15) 0.0156(16) 0.0151(16) -0.0004(13) -0.0001(13) 0.0056(13)
C20 0.0162(19) 0.0172(18) 0.0085(16) -0.0005(16) -0.0031(14) -0.0013(15)
C5 0.0119(18) 0.017(2) 0.0157(17) 0.0013(14) 0.0006(15) 0.0010(15)
C12 0.018(2) 0.0118(17) 0.0207(19) 0.0012(16) -0.0027(16) -0.0031(16)
C25 0.0109(18) 0.0195(19) 0.0172(19) 0.0004(15) -0.0015(15) 0.0002(16)
C13 0.021(2) 0.0112(17) 0.0137(18) -0.0013(15) -0.0042(16) -0.0028(14)
C3 0.0179(19) 0.0157(18) 0.0170(19) -0.0007(16) -0.0016(15) 0.0018(15)
C9 0.026(2) 0.0154(19) 0.020(2) 0.0034(16) -0.0046(17) -0.0039(16)
C7 0.0166(19) 0.019(2) 0.0185(19) 0.0015(15) 0.0028(15) 0.0003(16)
C19 0.0137(18) 0.0210(19) 0.0149(19) -0.0006(17) 0.0045(16) -0.0027(15)
C21 0.0138(19) 0.027(2) 0.0168(18) -0.0026(16) 0.0026(15) -0.0056(17)
C6 0.0172(18) 0.0129(18) 0.0176(19) 0.0005(16) -0.0007(15) 0.0032(16)
C18 0.021(2) 0.0147(19) 0.0187(19) -0.0020(15) -0.0026(17) -0.0030(16)
C16 0.048(3) 0.0147(19) 0.0099(18) 0.000(2) -0.0033(18) -0.0027(16)
C10 0.030(2) 0.028(2) 0.020(2) -0.0018(19) 0.0109(17) -0.0034(19)
C24 0.021(2) 0.027(2) 0.021(2) 0.0101(17) -0.0024(18) -0.0050(17)
C14 0.019(2) 0.0174(19) 0.021(2) -0.0006(16) -0.0039(17) -0.0024(16)
C17 0.030(2) 0.0176(18) 0.015(2) -0.0030(17) 0.0039(19) -0.0028(17)
C23 0.038(3) 0.015(2) 0.021(2) -0.0003(19) -0.0074(18) 0.0024(18)
C8 0.014(2) 0.024(2) 0.031(2) -0.0020(17) -0.0006(18) -0.0049(18)
C2 0.022(2) 0.019(2) 0.014(2) -0.0024(16) 0.0011(17) -0.0030(16)
C11 0.020(2) 0.026(2) 0.026(2) -0.0074(18) 0.0081(17) -0.0044(18)
C15 0.032(2) 0.0188(19) 0.023(2) 0.0049(17) -0.0115(19) 0.001(2)
C22 0.030(2) 0.026(2) 0.019(2) -0.0094(19) 0.0018(18) 0.0014(18)
C4 0.034(2) 0.026(2) 0.025(2) 0.0061(18) 0.0117(19) 0.0104(19)
C1 0.036(2) 0.0180(19) 0.031(2) 0.0028(17) 0.002(2) 0.0096(18)

loop_
_atom_type_symbol
_atom_type_description
_atom_type_scat_dispersion_real
_atom_type_scat_dispersion_imag
_atom_type_scat_source
C C 0.0033 0.0016 'International Tables Vol C Tables 4.2.6.8 and 6.1.1.4'
H H 0.0000 0.0000 'International Tables Vol C Tables 4.2.6.8 and 6.1.1.4'
Br Br -0.2901 2.4595 'International Tables Vol C Tables 4.2.6.8 and 6.1.1.4'
O O 0.0106 0.0060 'International Tables Vol C Tables 4.2.6.8 and 6.1.1.4'
N N 0.0061 0.0033 'International Tables Vol C Tables 4.2.6.8 and 6.1.1.4'

loop_
_geom_angle_atom_site_label_1
_geom_angle_atom_site_label_2
_geom_angle_atom_site_label_3
_geom_angle_site_symmetry_1
_geom_angle_site_symmetry_3
_geom_angle
_geom_angle_publ_flag
C2 O2 C1 . . 116.1(3) ?
C19 N1 C12 . . 123.8(3) ?
C19 N1 C5 . . 117.2(3) ?
C12 N1 C5 . . 118.9(3) ?
C21 C20 C25 . . 119.4(3) ?
C21 C20 C19 . . 118.5(3) ?
C25 C20 C19 . . 121.9(3) ?
N1 C5 C3 . . 114.0(3) ?
N1 C5 C6 . . 111.3(3) ?
C3 C5 C6 . . 112.8(3) ?
O4 C12 N1 . . 119.0(3) ?
O4 C12 C13 . . 122.6(3) ?
N1 C12 C13 . . 118.2(3) ?
C24 C25 C20 . . 120.0(3) ?
C18 C13 C14 . . 119.7(3) ?
C18 C13 C12 . . 122.6(3) ?
C14 C13 C12 . . 117.6(3) ?
C4 C3 C2 . . 121.4(3) ?
C4 C3 C5 . . 125.6(3) ?
C2 C3 C5 . . 113.0(3) ?
C8 C9 C10 . . 121.3(3) ?
C8 C9 Br1 . . 119.4(3) ?
C10 C9 Br1 . . 119.2(3) ?
C6 C7 C8 . . 120.9(3) ?
O5 C19 N1 . . 120.6(3) ?
O5 C19 C20 . . 121.1(3) ?
N1 C19 C20 . . 118.1(3) ?
C22 C21 C20 . . 120.2(4) ?
C7 C6 C11 . . 118.7(3) ?
C7 C6 C5 . . 122.5(3) ?
C11 C6 C5 . . 118.8(3) ?
C17 C18 C13 . . 120.3(3) ?
C17 C16 C15 . . 120.5(4) ?
C9 C10 C11 . . 119.0(3) ?
C23 C24 C25 . . 119.9(4) ?
C15 C14 C13 . . 120.3(4) ?
C18 C17 C16 . . 119.7(4) ?
C22 C23 C24 . . 120.1(4) ?
C9 C8 C7 . . 119.5(3) ?
O3 C2 O2 . . 123.6(3) ?
O3 C2 C3 . . 124.0(3) ?
O2 C2 C3 . . 112.4(3) ?
C10 C11 C6 . . 120.6(4) ?
C14 C15 C16 . . 119.5(3) ?
C21 C22 C23 . . 120.4(4) ?

loop_
_geom_bond_atom_site_label_1
_geom_bond_atom_site_label_2
_geom_bond_site_symmetry_2
_geom_bond_distance
_geom_bond_publ_flag
Br1 C9 . 1.897(4) ?
O2 C2 . 1.338(4) ?
O2 C1 . 1.444(4) ?
O3 C2 . 1.211(4) ?
O4 C12 . 1.210(4) ?
O5 C19 . 1.221(4) ?
N1 C19 . 1.387(4) ?
N1 C12 . 1.431(4) ?
N1 C5 . 1.489(4) ?
C20 C21 . 1.390(5) ?
C20 C25 . 1.390(5) ?
C20 C19 . 1.483(5) ?
C5 C3 . 1.507(5) ?
C5 C6 . 1.520(5) ?
C12 C13 . 1.482(5) ?
C25 C24 . 1.388(5) ?
C13 C18 . 1.386(5) ?
C13 C14 . 1.386(5) ?
C3 C4 . 1.313(5) ?
C3 C2 . 1.493(5) ?
C9 C8 . 1.369(5) ?
C9 C10 . 1.374(5) ?
C7 C6 . 1.381(5) ?
C7 C8 . 1.382(5) ?
C21 C22 . 1.376(5) ?
C6 C11 . 1.395(5) ?
C18 C17 . 1.382(5) ?
C16 C17 . 1.382(5) ?
C16 C15 . 1.387(5) ?
C10 C11 . 1.386(5) ?
C24 C23 . 1.381(5) ?
C14 C15 . 1.382(5) ?
C23 C22 . 1.378(6) ?
